data_1515643
loop_
_publ_author_name
'Feng, Xiaowen'
'David Harris, T.'
'Long, Jeffrey R.'

_publ_section_title
;
 Influence of structure on exchange strength and relaxation barrier in a
 series of FeIIReIV(CN)2 single-chain magnets
;
_journal_issue 9
_journal_name_full 'Chemical Science'
_journal_page_first 1688
_journal_paper_doi 10.1039/c1sc00220a
_journal_volume 2
_journal_year 2011
_chemical_formula_sum 'C13 H26 Cl2 Fe0.5 N3 O2 Re0.5'
_chemical_formula_weight 448.29
_chemical_name_common xwf22a
_chemical_name_systematic
;
?
;
_space_group_IT_number 14
_symmetry_cell_setting monoclinic
_symmetry_space_group_name_Hall '-P 2yn'
_symmetry_space_group_name_H-M 'P 1 21/n 1'
_atom_sites_solution_hydrogens geom
_atom_sites_solution_primary direct
_atom_sites_solution_secondary difmap
_audit_creation_method SHELXL-97
_cell_angle_alpha 90.00
_cell_angle_beta 107.01
_cell_angle_gamma 90.00
_cell_formula_units_Z 4
_cell_length_a 10.778
_cell_length_b 12.316
_cell_length_c 14.407
_cell_measurement_reflns_used 7812
_cell_measurement_temperature 103(2)
_cell_measurement_theta_max 67.88
_cell_measurement_theta_min 4.54
_cell_volume 1828.751
_computing_cell_refinement 'Bruker SAINT'
_computing_data_collection 'Bruker APEX2'
_computing_data_reduction 'Bruker SAINT'
_computing_molecular_graphics ORTEP-32
_computing_publication_material WinGX
_computing_structure_refinement SHELXL-97
_computing_structure_solution SIR-2004
_diffrn_ambient_temperature 103(2)
_diffrn_detector_area_resol_mean 8.366
_diffrn_measured_fraction_theta_full 0.967
_diffrn_measured_fraction_theta_max 0.946
_diffrn_measurement_device_type 'Bruker APEX-II CCD'
_diffrn_measurement_method 'phi and omega scans'
_diffrn_radiation_monochromator graphite
_diffrn_radiation_source 'fine-focus sealed tube'
_diffrn_radiation_type MoK\a
_diffrn_radiation_wavelength 0.71073
_diffrn_reflns_av_R_equivalents 0.0282
_diffrn_reflns_av_sigmaI/netI 0.0229
_diffrn_reflns_limit_h_max 12
_diffrn_reflns_limit_h_min -12
_diffrn_reflns_limit_k_max 13
_diffrn_reflns_limit_k_min -14
_diffrn_reflns_limit_l_max 16
_diffrn_reflns_limit_l_min -12
_diffrn_reflns_number 14876
_diffrn_reflns_theta_full 25.00
_diffrn_reflns_theta_max 25.42
_diffrn_reflns_theta_min 2.09
_exptl_absorpt_coefficient_mu 4.034
_exptl_absorpt_correction_T_max 0.8238
_exptl_absorpt_correction_T_min 0.7655
_exptl_absorpt_correction_type multi-scan
_exptl_absorpt_process_details SADABS
_exptl_crystal_colour blue
_exptl_crystal_density_diffrn 1.628
_exptl_crystal_density_method 'not measured'
_exptl_crystal_description block
_exptl_crystal_F_000 902
_exptl_crystal_size_max 0.07
_exptl_crystal_size_mid 0.06
_exptl_crystal_size_min 0.05
_refine_diff_density_max 1.690
_refine_diff_density_min -0.675
_refine_diff_density_rms 0.176
_refine_ls_extinction_method none
_refine_ls_goodness_of_fit_ref 1.080
_refine_ls_hydrogen_treatment constr
_refine_ls_matrix_type full
_refine_ls_number_parameters 199
_refine_ls_number_reflns 3193
_refine_ls_number_restraints 0
_refine_ls_restrained_S_all 1.080
_refine_ls_R_factor_all 0.0644
_refine_ls_R_factor_gt 0.0531
_refine_ls_shift/su_max 0.001
_refine_ls_shift/su_mean 0.000
_refine_ls_structure_factor_coef Fsqd
_refine_ls_weighting_details 'calc w=1/[\s^2^(Fo^2^)+(0.0718P)^2^+13.6758P] where P=(Fo^2^+2Fc^2^)/3'
_refine_ls_weighting_scheme calc
_refine_ls_wR_factor_gt 0.1340
_refine_ls_wR_factor_ref 0.1425
_reflns_number_gt 2540
_reflns_number_total 3193
_reflns_threshold_expression >2sigma(I)
_cod_data_source_file c1sc00220a.txt
_cod_data_source_block xwf22a
_cod_depositor_comments
;
The following automatic conversions were performed:

'_symmetry_cell_setting' value 'Monoclinic' changed to 'monoclinic'
according to
/usr/data/users/saulius/automatic-downloads/retrospective/RSC/lib/dictionaries/cif_core.dic
dictionary named 'cif_core.dic' version 2.4.2 from 2011-04-26.

Automatic conversion script
Id: cif_fix_values 2281 2013-09-26 08:29:07Z andrius 
;
_cod_original_cell_volume 1828.7
_cod_original_sg_symbol_H-M P2(1)/n
_cod_original_formula_sum 'C13 H26 Cl2 Fe0.50 N3 O2 Re0.50'
_cod_database_code 1515643

loop_
_symmetry_equiv_pos_as_xyz
'x, y, z'
'-x+1/2, y+1/2, -z+1/2'
'-x, -y, -z'
'x-1/2, -y-1/2, z-1/2'

loop_
_atom_site_label
_atom_site_type_symbol
_atom_site_fract_x
_atom_site_fract_y
_atom_site_fract_z
_atom_site_U_iso_or_equiv
_atom_site_adp_type
_atom_site_occupancy
_atom_site_symmetry_multiplicity
_atom_site_calc_flag
_atom_site_refinement_flags
C9 C 0.0721(9) -0.1564(8) 0.3504(8) 0.052(2) Uani 1 1 d .
C12 C 0.0756(7) -0.1738(7) 0.6735(6) 0.0381(19) Uani 1 1 d .
C14 C 0.1679(12) -0.3066(10) 0.4519(11) 0.084(4) Uani 1 1 d .
H14A H 0.1886 -0.2588 0.5088 0.127 Uiso 1 1 calc R
H14B H 0.2397 -0.3574 0.4575 0.127 Uiso 1 1 calc R
H14C H 0.0885 -0.3473 0.4483 0.127 Uiso 1 1 calc R
C50 C 0.2224(9) -0.2734(9) 0.2996(9) 0.067(3) Uani 1 1 d .
H50A H 0.1858 -0.2380 0.2366 0.100 Uiso 1 1 calc R
H50B H 0.2183 -0.3524 0.2910 0.100 Uiso 1 1 calc R
H50C H 0.3131 -0.2511 0.3271 0.100 Uiso 1 1 calc R
C51 C 0.0708(11) -0.0727(12) 0.2653(11) 0.092(5) Uani 1 1 d .
H51A H 0.0824 0.0024 0.2911 0.111 Uiso 1 1 calc R
H51B H 0.1426 -0.0893 0.2377 0.111 Uiso 1 1 calc R
C52 C -0.045(2) -0.0817(16) 0.1953(16) 0.149(9) Uani 1 1 d .
H52A H -0.1179 -0.0656 0.2222 0.178 Uiso 1 1 calc R
H52B H -0.0568 -0.1559 0.1676 0.178 Uiso 1 1 calc R
C53 C -0.040(3) 0.0051(13) 0.1148(13) 0.160(12) Uani 1 1 d .
H53A H -0.0279 0.0778 0.1437 0.241 Uiso 1 1 calc R
H53B H -0.1210 0.0028 0.0618 0.241 Uiso 1 1 calc R
H53C H 0.0331 -0.0118 0.0895 0.241 Uiso 1 1 calc R
C56 C 0.3019(8) -0.1404(9) 0.7522(8) 0.060(3) Uani 1 1 d .
H56A H 0.3155 -0.1327 0.6882 0.090 Uiso 1 1 calc R
H56B H 0.3758 -0.1788 0.7958 0.090 Uiso 1 1 calc R
H56C H 0.2940 -0.0684 0.7787 0.090 Uiso 1 1 calc R
C60 C -0.0500(8) -0.2343(7) 0.6642(7) 0.042(2) Uani 1 1 d .
H60A H -0.1227 -0.1818 0.6503 0.050 Uiso 1 1 calc R
H60B H -0.0449 -0.2705 0.7265 0.050 Uiso 1 1 calc R
C61 C -0.0769(12) -0.3196(10) 0.5829(8) 0.070(3) Uani 1 1 d .
H61A H -0.0777 -0.2831 0.5215 0.084 Uiso 1 1 calc R
H61B H -0.0048 -0.3727 0.5984 0.084 Uiso 1 1 calc R
C63 C 0.1890(8) -0.2865(8) 0.8153(7) 0.051(2) Uani 1 1 d .
H63A H 0.1591 -0.2569 0.8681 0.076 Uiso 1 1 calc R
H63B H 0.2789 -0.3114 0.8412 0.076 Uiso 1 1 calc R
H63C H 0.1337 -0.3478 0.7853 0.076 Uiso 1 1 calc R
C66 C -0.1946(16) -0.3763(14) 0.5684(12) 0.108(5) Uani 1 1 d .
H66A H -0.1924 -0.4172 0.6272 0.162 Uiso 1 1 calc R
H66B H -0.2066 -0.4265 0.5137 0.162 Uiso 1 1 calc R
H66C H -0.2668 -0.3245 0.5542 0.162 Uiso 1 1 calc R
C100 C 0.3043(7) 0.0186(6) 0.4999(6) 0.0277(16) Uani 1 1 d .
N1 N 0.1991(6) 0.0287(6) 0.5004(5) 0.0336(15) Uani 1 1 d .
N12 N 0.1485(7) -0.2419(6) 0.3651(6) 0.052(2) Uani 1 1 d .
N15 N 0.1820(6) -0.2028(6) 0.7429(5) 0.0411(17) Uani 1 1 d .
O2 O 0.0803(5) -0.0987(5) 0.6177(5) 0.0468(16) Uani 1 1 d .
O11 O 0.0045(5) -0.1356(5) 0.4061(5) 0.0477(16) Uani 1 1 d .
Cl1 Cl 0.56535(18) 0.01778(16) 0.66890(15) 0.0356(4) Uani 1 1 d .
Cl2 Cl 0.51175(19) 0.18822(16) 0.48382(16) 0.0427(5) Uani 1 1 d .
Fe1 Fe 0.0000 0.0000 0.5000 0.0299(4) Uani 1 2 d S
Re1 Re 0.5000 0.0000 0.5000 0.03153(19) Uani 1 2 d S

loop_
_atom_site_aniso_label
_atom_site_aniso_U_11
_atom_site_aniso_U_22
_atom_site_aniso_U_33
_atom_site_aniso_U_23
_atom_site_aniso_U_13
_atom_site_aniso_U_12
C9 0.046(5) 0.061(6) 0.052(6) -0.020(5) 0.021(5) -0.021(5)
C12 0.027(4) 0.044(4) 0.050(5) 0.002(4) 0.020(4) 0.009(3)
C14 0.074(8) 0.068(8) 0.130(12) 0.030(8) 0.061(8) 0.017(6)
C50 0.042(5) 0.080(7) 0.085(8) -0.039(6) 0.030(5) -0.007(5)
C51 0.042(6) 0.109(11) 0.128(12) -0.069(10) 0.029(7) -0.005(6)
C52 0.17(2) 0.128(16) 0.159(19) -0.096(15) 0.064(16) -0.072(14)
C53 0.31(4) 0.096(14) 0.064(11) -0.006(9) 0.040(16) -0.015(15)
C56 0.024(4) 0.064(6) 0.084(8) 0.026(6) 0.002(4) -0.011(4)
C60 0.038(5) 0.046(5) 0.043(5) 0.008(4) 0.015(4) 0.003(4)
C61 0.077(8) 0.084(8) 0.062(7) 0.004(6) 0.038(6) -0.029(6)
C63 0.035(5) 0.064(6) 0.050(6) 0.020(5) 0.007(4) 0.002(4)
C66 0.116(13) 0.116(12) 0.089(11) 0.018(10) 0.026(10) 0.000(10)
C100 0.019(4) 0.033(4) 0.030(4) -0.003(3) 0.006(3) 0.003(3)
N1 0.024(4) 0.042(4) 0.033(4) -0.001(3) 0.006(3) 0.000(3)
N12 0.030(4) 0.050(4) 0.079(6) -0.030(4) 0.020(4) 0.000(3)
N15 0.028(3) 0.050(4) 0.043(4) 0.018(3) 0.007(3) 0.004(3)
O2 0.028(3) 0.059(4) 0.053(4) 0.033(3) 0.011(3) 0.010(3)
O11 0.032(3) 0.046(3) 0.071(5) -0.022(3) 0.026(3) -0.009(3)
Cl1 0.0252(9) 0.0445(10) 0.0356(11) -0.0027(8) 0.0064(8) 0.0024(7)
Cl2 0.0395(11) 0.0283(10) 0.0581(14) 0.0006(9) 0.0106(10) -0.0036(8)
Fe1 0.0202(7) 0.0338(8) 0.0354(9) 0.0013(7) 0.0076(6) 0.0027(6)
Re1 0.0205(2) 0.0322(3) 0.0419(3) 0.0004(2) 0.00918(18) 0.00043(16)

loop_
_atom_type_symbol
_atom_type_description
_atom_type_scat_dispersion_real
_atom_type_scat_dispersion_imag
_atom_type_scat_source
C C 0.0033 0.0016 'International Tables Vol C Tables 4.2.6.8 and 6.1.1.4'
H H 0.0000 0.0000 'International Tables Vol C Tables 4.2.6.8 and 6.1.1.4'
N N 0.0061 0.0033 'International Tables Vol C Tables 4.2.6.8 and 6.1.1.4'
O O 0.0106 0.0060 'International Tables Vol C Tables 4.2.6.8 and 6.1.1.4'
Cl Cl 0.1484 0.1585 'International Tables Vol C Tables 4.2.6.8 and 6.1.1.4'
Fe Fe 0.3463 0.8444 'International Tables Vol C Tables 4.2.6.8 and 6.1.1.4'
Re Re -1.0185 7.2310 'International Tables Vol C Tables 4.2.6.8 and 6.1.1.4'

loop_
_geom_angle_atom_site_label_1
_geom_angle_atom_site_label_2
_geom_angle_atom_site_label_3
_geom_angle
_geom_angle_site_symmetry_1
_geom_angle_site_symmetry_3
O11 C9 N12 120.8(10) . .
O11 C9 C51 118.8(9) . .
N12 C9 C51 120.3(9) . .
O2 C12 N15 119.9(7) . .
O2 C12 C60 121.0(7) . .
N15 C12 C60 119.0(7) . .
N12 C14 H14A 109.5 . .
N12 C14 H14B 109.5 . .
H14A C14 H14B 109.5 . .
N12 C14 H14C 109.5 . .
H14A C14 H14C 109.5 . .
H14B C14 H14C 109.5 . .
N12 C50 H50A 109.5 . .
N12 C50 H50B 109.5 . .
H50A C50 H50B 109.5 . .
N12 C50 H50C 109.5 . .
H50A C50 H50C 109.5 . .
H50B C50 H50C 109.5 . .
C52 C51 C9 108.4(14) . .
C52 C51 H51A 110.0 . .
C9 C51 H51A 110.0 . .
C52 C51 H51B 110.0 . .
C9 C51 H51B 110.0 . .
H51A C51 H51B 108.4 . .
C51 C52 C53 105.2(17) . .
C51 C52 H52A 110.7 . .
C53 C52 H52A 110.7 . .
C51 C52 H52B 110.7 . .
C53 C52 H52B 110.7 . .
H52A C52 H52B 108.8 . .
C52 C53 H53A 109.5 . .
C52 C53 H53B 109.5 . .
H53A C53 H53B 109.5 . .
C52 C53 H53C 109.5 . .
H53A C53 H53C 109.5 . .
H53B C53 H53C 109.5 . .
N15 C56 H56A 109.5 . .
N15 C56 H56B 109.5 . .
H56A C56 H56B 109.5 . .
N15 C56 H56C 109.5 . .
H56A C56 H56C 109.5 . .
H56B C56 H56C 109.5 . .
C12 C60 C61 111.6(7) . .
C12 C60 H60A 109.3 . .
C61 C60 H60A 109.3 . .
C12 C60 H60B 109.3 . .
C61 C60 H60B 109.3 . .
H60A C60 H60B 108.0 . .
C66 C61 C60 114.4(11) . .
C66 C61 H61A 108.7 . .
C60 C61 H61A 108.7 . .
C66 C61 H61B 108.7 . .
C60 C61 H61B 108.7 . .
H61A C61 H61B 107.6 . .
N15 C63 H63A 109.5 . .
N15 C63 H63B 109.5 . .
H63A C63 H63B 109.5 . .
N15 C63 H63C 109.5 . .
H63A C63 H63C 109.5 . .
H63B C63 H63C 109.5 . .
C61 C66 H66A 109.5 . .
C61 C66 H66B 109.5 . .
H66A C66 H66B 109.5 . .
C61 C66 H66C 109.5 . .
H66A C66 H66C 109.5 . .
H66B C66 H66C 109.5 . .
N1 C100 Re1 179.7(8) . .
C100 N1 Fe1 164.4(6) . .
C9 N12 C14 120.4(9) . .
C9 N12 C50 123.0(10) . .
C14 N12 C50 116.5(9) . .
C12 N15 C63 125.6(7) . .
C12 N15 C56 117.9(7) . .
C63 N15 C56 116.4(7) . .
C12 O2 Fe1 152.8(6) . .
C9 O11 Fe1 132.9(6) . .
O2 Fe1 O2 180.000(1) 3_556 .
O2 Fe1 O11 88.7(3) 3_556 3_556
O2 Fe1 O11 91.3(3) . 3_556
O2 Fe1 O11 91.3(3) 3_556 .
O2 Fe1 O11 88.7(3) . .
O11 Fe1 O11 180.0 3_556 .
O2 Fe1 N1 85.3(2) 3_556 3_556
O2 Fe1 N1 94.7(2) . 3_556
O11 Fe1 N1 85.6(2) 3_556 3_556
O11 Fe1 N1 94.4(2) . 3_556
O2 Fe1 N1 94.7(2) 3_556 .
O2 Fe1 N1 85.3(2) . .
O11 Fe1 N1 94.4(2) 3_556 .
O11 Fe1 N1 85.6(2) . .
N1 Fe1 N1 180.000(1) 3_556 .
C100 Re1 C100 180.000(1) 3_656 .
C100 Re1 Cl2 88.6(2) 3_656 3_656
C100 Re1 Cl2 91.4(2) . 3_656
C100 Re1 Cl2 91.4(2) 3_656 .
C100 Re1 Cl2 88.6(2) . .
Cl2 Re1 Cl2 180.000(13) 3_656 .
C100 Re1 Cl1 90.7(2) 3_656 .
C100 Re1 Cl1 89.3(2) . .
Cl2 Re1 Cl1 89.87(7) 3_656 .
Cl2 Re1 Cl1 90.13(7) . .
C100 Re1 Cl1 89.3(2) 3_656 3_656
C100 Re1 Cl1 90.7(2) . 3_656
Cl2 Re1 Cl1 90.13(7) 3_656 3_656
Cl2 Re1 Cl1 89.87(7) . 3_656
Cl1 Re1 Cl1 180.0 . 3_656

loop_
_geom_bond_atom_site_label_1
_geom_bond_atom_site_label_2
_geom_bond_distance
_geom_bond_site_symmetry_2
C9 O11 1.258(11) .
C9 N12 1.316(13) .
C9 C51 1.599(19) .
C12 O2 1.235(10) .
C12 N15 1.331(10) .
C12 C60 1.516(11) .
C14 N12 1.445(15) .
C14 H14A 0.9800 .
C14 H14B 0.9800 .
C14 H14C 0.9800 .
C50 N12 1.454(12) .
C50 H50A 0.9800 .
C50 H50B 0.9800 .
C50 H50C 0.9800 .
C51 C52 1.36(2) .
C51 H51A 0.9900 .
C51 H51B 0.9900 .
C52 C53 1.59(3) .
C52 H52A 0.9900 .
C52 H52B 0.9900 .
C53 H53A 0.9800 .
C53 H53B 0.9800 .
C53 H53C 0.9800 .
C56 N15 1.475(10) .
C56 H56A 0.9800 .
C56 H56B 0.9800 .
C56 H56C 0.9800 .
C60 C61 1.536(14) .
C60 H60A 0.9900 .
C60 H60B 0.9900 .
C61 C66 1.409(19) .
C61 H61A 0.9900 .
C61 H61B 0.9900 .
C63 N15 1.452(11) .
C63 H63A 0.9800 .
C63 H63B 0.9800 .
C63 H63C 0.9800 .
C66 H66A 0.9800 .
C66 H66B 0.9800 .
C66 H66C 0.9800 .
C100 N1 1.142(11) .
C100 Re1 2.122(7) .
N1 Fe1 2.174(7) .
O2 Fe1 2.060(5) .
O11 Fe1 2.158(6) .
Cl1 Re1 2.337(2) .
Cl2 Re1 2.337(2) .
Fe1 O2 2.060(5) 3_556
Fe1 O11 2.158(6) 3_556
Fe1 N1 2.174(7) 3_556
Re1 C100 2.122(7) 3_656
Re1 Cl2 2.337(2) 3_656
Re1 Cl1 2.337(2) 3_656
